data_4127118
loop_
_publ_author_name
'Gao, Yafei'
'Li, Guangyu'
'Deng, Liang'

_publ_section_title
;
 Bis(dinitrogen)cobalt(-I) Complexes with NHC Ligation: Synthesis,
 Characterization and Their Dinitrogen Functionalization Reactions
 Affording Side-On Bound Diazene Complexes.
;
_journal_name_full 'Journal of the American Chemical Society'
_journal_paper_doi 10.1021/jacs.7b11660
_journal_year 2018
_chemical_formula_moiety 'C45 H72 Cl Co N6'
_chemical_formula_sum 'C45 H72 Cl Co N6'
_chemical_formula_weight 791.46
_chemical_name_systematic
;
 ?
;
_space_group_crystal_system monoclinic
_space_group_IT_number 14
_space_group_name_Hall '-P 2ybc'
_space_group_name_H-M_alt 'P 1 21/c 1'
_symmetry_space_group_name_Hall '-P 2ybc'
_symmetry_space_group_name_H-M 'P 1 21/c 1'
_atom_sites_solution_hydrogens geom
_audit_creation_date 2015-06-04
_audit_creation_method
;
Olex2 1.2
(compiled 2015.01.26 svn.r3150 for OlexSys, GUI svn.r4998)
;
_cell_angle_alpha 90
_cell_angle_beta 91.610(5)
_cell_angle_gamma 90
_cell_formula_units_Z 8
_cell_length_a 11.844(3)
_cell_length_b 20.328(5)
_cell_length_c 36.842(9)
_cell_measurement_reflns_used 5544
_cell_measurement_temperature 130
_cell_measurement_theta_max 23.93
_cell_measurement_theta_min 2.25
_cell_volume 8867(4)
_computing_cell_refinement 'SAINT v7.68A (Bruker, 2009)'
_computing_data_reduction 'SAINT v7.68A (Bruker, 2009)'
_computing_molecular_graphics 'Olex2 (Dolomanov et al., 2009)'
_computing_publication_material 'Olex2 (Dolomanov et al., 2009)'
_computing_structure_refinement 'XL (Sheldrick, 2008)'
_diffrn_ambient_temperature 130
_diffrn_measured_fraction_theta_full 0.990
_diffrn_measured_fraction_theta_max 0.990
_diffrn_measurement_device_type 'Bruker APEX-II CCD'
_diffrn_measurement_method '\f and \w scans'
_diffrn_radiation_monochromator graphite
_diffrn_radiation_type MoK\a
_diffrn_radiation_wavelength 0.71073
_diffrn_reflns_av_R_equivalents 0.1358
_diffrn_reflns_av_unetI/netI 0.1304
_diffrn_reflns_Laue_measured_fraction_full 0.990
_diffrn_reflns_Laue_measured_fraction_max 0.990
_diffrn_reflns_limit_h_max 14
_diffrn_reflns_limit_h_min -14
_diffrn_reflns_limit_k_max 20
_diffrn_reflns_limit_k_min -25
_diffrn_reflns_limit_l_max 45
_diffrn_reflns_limit_l_min -45
_diffrn_reflns_number 62074
_diffrn_reflns_point_group_measured_fraction_full 0.990
_diffrn_reflns_point_group_measured_fraction_max 0.990
_diffrn_reflns_theta_full 26.000
_diffrn_reflns_theta_max 25.999
_diffrn_reflns_theta_min 1.492
_diffrn_standards_number 0
_exptl_absorpt_coefficient_mu 0.484
_exptl_absorpt_correction_T_max 0.7456
_exptl_absorpt_correction_T_min 0.4601
_exptl_absorpt_correction_type multi-scan
_exptl_absorpt_process_details
;
SADABS-2008/1 (Bruker,2008) was used for absorption correction.
wR2(int) was 0.1231 before and 0.0947 after correction.
The Ratio of minimum to maximum transmission is 0.6171.
The \l/2 correction factor is 0.0015.
;
_exptl_crystal_colour red
_exptl_crystal_density_diffrn 1.186
_exptl_crystal_description block
_exptl_crystal_F_000 3424
_exptl_crystal_size_max 0.3
_exptl_crystal_size_mid 0.2
_exptl_crystal_size_min 0.15
_refine_diff_density_max 0.759
_refine_diff_density_min -0.767
_refine_diff_density_rms 0.089
_refine_ls_extinction_method none
_refine_ls_goodness_of_fit_ref 1.075
_refine_ls_hydrogen_treatment constr
_refine_ls_matrix_type full
_refine_ls_number_parameters 955
_refine_ls_number_reflns 17260
_refine_ls_number_restraints 0
_refine_ls_restrained_S_all 1.075
_refine_ls_R_factor_all 0.1371
_refine_ls_R_factor_gt 0.0836
_refine_ls_shift/su_max 0.000
_refine_ls_shift/su_mean 0.000
_refine_ls_structure_factor_coef Fsqd
_refine_ls_weighting_details 'w=1/[\s^2^(Fo^2^)+(0.0857P)^2^+1.6877P] where P=(Fo^2^+2Fc^2^)/3'
_refine_ls_weighting_scheme calc
_refine_ls_wR_factor_gt 0.1821
_refine_ls_wR_factor_ref 0.2088
_reflns_Friedel_coverage 0.000
_reflns_number_gt 10562
_reflns_number_total 17260
_reflns_threshold_expression 'I > 2\s(I)'
_cod_data_source_file ja7b11660_si_001.cif
_cod_data_source_block (ICy)3CoCl
_cod_database_code 4127118
_shelxl_version_number 2014-3
_shelx_space_group_comment
;
The symmetry employed for this shelxl refinement is uniquely defined
by the following loop, which should always be used as a source of
symmetry information in preference to the above space-group names.
They are only intended as comments.
;
_shelx_estimated_absorpt_t_max 0.931
_shelx_estimated_absorpt_t_min 0.868
_olex2_refinement_description
;
1. Fixed Uiso
 At 1.2 times of:
  All C(H) groups, All C(H,H) groups
2.a Ternary CH refined with riding coordinates:
 C9(H9), C15(H15), C23(H23), C29(H29), C37(H37), C43(H43), C51(H51), C57(H57),
 C65(H65), C71(H71), C79(H79), C85(H85)
2.b Secondary CH2 refined with riding coordinates:
 C10(H10A,H10B), C11(H11A,H11B), C12(H12A,H12B), C13(H13A,H13B), C14(H14A,
 H14B), C16(H16A,H16B), C17(H17A,H17B), C18(H18A,H18B), C19(H19A,H19B),
 C20(H20A,H20B), C24(H24A,H24B), C25(H25A,H25B), C26(H26A,H26B), C27(H27A,H27B),
  C28(H28A,H28B), C30(H30A,H30B), C31(H31A,H31B), C32(H32A,H32B), C33(H33A,
 H33B), C34(H34A,H34B), C38(H38A,H38B), C39(H39A,H39B), C40(H40A,H40B),
 C41(H41A,H41B), C42(H42A,H42B), C44(H44A,H44B), C45(H45A,H45B), C46(H46A,H46B),
  C47(H47A,H47B), C48(H48A,H48B), C52(H52A,H52B), C53(H53A,H53B), C54(H54A,
 H54B), C55(H55A,H55B), C56(H56A,H56B), C58(H58A,H58B), C59(H59A,H59B),
 C60(H60A,H60B), C61(H61A,H61B), C62(H62A,H62B), C66(H66A,H66B), C67(H67A,H67B),
  C68(H68A,H68B), C69(H69A,H69B), C70(H70A,H70B), C72(H72A,H72B), C73(H73A,
 H73B), C74(H74A,H74B), C75(H75A,H75B), C76(H76A,H76B), C80(H80A,H80B),
 C81(H81A,H81B), C82(H82A,H82B), C83(H83A,H83B), C84(H84A,H84B), C86(H86A,H86B),
  C87(H87A,H87B), C88(H88A,H88B), C89(H89A,H89B), C90(H90A,H90B)
2.c Aromatic/amide H refined with riding coordinates:
 C7(H7), C8(H8), C21(H21), C22(H22), C35(H35), C36(H36), C49(H49), C50(H50),
 C63(H63), C64(H64), C77(H77), C78(H78)
;
_olex2_submission_special_instructions 'No special instructions were received'

loop_
_space_group_symop_operation_xyz
'x, y, z'
'-x, y+1/2, -z+1/2'
'-x, -y, -z'
'x, -y-1/2, z-1/2'

loop_
_atom_site_label
_atom_site_type_symbol
_atom_site_fract_x
_atom_site_fract_y
_atom_site_fract_z
_atom_site_U_iso_or_equiv
_atom_site_adp_type
_atom_site_occupancy
_atom_site_site_symmetry_order
_atom_site_calc_flag
_atom_site_refinement_flags_posn
Co1 Co -0.02890(5) 0.23231(3) -0.12707(2) 0.02057(16) Uani 1 1 d .
Cl1 Cl -0.19486(10) 0.22343(6) -0.09201(3) 0.0322(3) Uani 1 1 d .
N1 N 0.1354(3) 0.11587(18) -0.14556(11) 0.0239(9) Uani 1 1 d .
N2 N 0.0779(3) 0.11184(19) -0.09125(11) 0.0250(9) Uani 1 1 d .
N3 N -0.1424(3) 0.18773(18) -0.19739(10) 0.0227(9) Uani 1 1 d .
N4 N -0.0394(3) 0.27232(19) -0.20822(10) 0.0238(9) Uani 1 1 d .
N5 N -0.0064(3) 0.3753(2) -0.10515(12) 0.0303(10) Uani 1 1 d .
N6 N 0.1592(3) 0.33339(19) -0.10435(11) 0.0275(9) Uani 1 1 d .
C1 C 0.0717(4) 0.1519(2) -0.12165(13) 0.0226(10) Uani 1 1 d .
C2 C -0.0743(3) 0.2337(2) -0.17984(12) 0.0221(10) Uani 1 1 d .
C3 C 0.0479(4) 0.3169(2) -0.11280(12) 0.0232(10) Uani 1 1 d .
C7 C 0.1790(4) 0.0590(2) -0.13035(14) 0.0297(11) Uani 1 1 d .
H7 H 0.2265 0.0281 -0.1418 0.036 Uiso 1 1 calc R
C8 C 0.1416(4) 0.0558(2) -0.09631(14) 0.0302(12) Uani 1 1 d .
H8 H 0.1561 0.0218 -0.0791 0.036 Uiso 1 1 calc R
C9 C 0.1614(4) 0.1363(2) -0.18295(13) 0.0243(10) Uani 1 1 d .
H9 H 0.1269 0.1805 -0.1875 0.029 Uiso 1 1 calc R
C10 C 0.2890(4) 0.1420(3) -0.18692(14) 0.0337(12) Uani 1 1 d .
H10A H 0.3251 0.0999 -0.1798 0.040 Uiso 1 1 calc R
H10B H 0.3185 0.1766 -0.1703 0.040 Uiso 1 1 calc R
C11 C 0.3204(4) 0.1589(3) -0.22577(15) 0.0373(13) Uani 1 1 d .
H11A H 0.2930 0.2037 -0.2318 0.045 Uiso 1 1 calc R
H11B H 0.4037 0.1589 -0.2275 0.045 Uiso 1 1 calc R
C12 C 0.2703(5) 0.1105(3) -0.25306(15) 0.0395(14) Uani 1 1 d .
H12A H 0.3027 0.0662 -0.2487 0.047 Uiso 1 1 calc R
H12B H 0.2886 0.1242 -0.2780 0.047 Uiso 1 1 calc R
C13 C 0.1418(5) 0.1084(3) -0.24907(14) 0.0432(15) Uani 1 1 d .
H13A H 0.1097 0.1524 -0.2546 0.052 Uiso 1 1 calc R
H13B H 0.1085 0.0767 -0.2667 0.052 Uiso 1 1 calc R
C14 C 0.1111(4) 0.0881(3) -0.21049(14) 0.0355(13) Uani 1 1 d .
H14A H 0.0279 0.0872 -0.2085 0.043 Uiso 1 1 calc R
H14B H 0.1402 0.0433 -0.2053 0.043 Uiso 1 1 calc R
C15 C 0.0204(4) 0.1259(2) -0.05700(12) 0.0251(11) Uani 1 1 d .
H15 H -0.0054 0.1727 -0.0578 0.030 Uiso 1 1 calc R
C16 C -0.0837(4) 0.0824(2) -0.05304(14) 0.0284(11) Uani 1 1 d .
H16A H -0.1350 0.0878 -0.0745 0.034 Uiso 1 1 calc R
H16B H -0.0606 0.0357 -0.0516 0.034 Uiso 1 1 calc R
C17 C -0.1446(4) 0.1016(3) -0.01889(14) 0.0340(12) Uani 1 1 d .
H17A H -0.2094 0.0716 -0.0158 0.041 Uiso 1 1 calc R
H17B H -0.1748 0.1468 -0.0218 0.041 Uiso 1 1 calc R
C18 C -0.0683(5) 0.0989(3) 0.01500(15) 0.0396(14) Uani 1 1 d .
H18A H -0.0477 0.0527 0.0203 0.048 Uiso 1 1 calc R
H18B H -0.1096 0.1163 0.0360 0.048 Uiso 1 1 calc R
C19 C 0.0390(5) 0.1394(3) 0.01004(14) 0.0389(13) Uani 1 1 d .
H19A H 0.0900 0.1337 0.0316 0.047 Uiso 1 1 calc R
H19B H 0.0191 0.1866 0.0081 0.047 Uiso 1 1 calc R
C20 C 0.1001(4) 0.1180(3) -0.02409(13) 0.0310(12) Uani 1 1 d .
H20A H 0.1683 0.1454 -0.0271 0.037 Uiso 1 1 calc R
H20B H 0.1241 0.0715 -0.0217 0.037 Uiso 1 1 calc R
C21 C -0.1449(4) 0.1965(2) -0.23434(13) 0.0286(11) Uani 1 1 d .
H21 H -0.1844 0.1702 -0.2518 0.034 Uiso 1 1 calc R
C22 C -0.0809(4) 0.2495(3) -0.24120(13) 0.0299(12) Uani 1 1 d .
H22 H -0.0670 0.2678 -0.2644 0.036 Uiso 1 1 calc R
C23 C -0.2146(4) 0.1407(2) -0.17847(13) 0.0243(10) Uani 1 1 d .
H23 H -0.1794 0.1317 -0.1540 0.029 Uiso 1 1 calc R
C24 C -0.3321(4) 0.1714(2) -0.17310(15) 0.0295(11) Uani 1 1 d .
H24A H -0.3239 0.2120 -0.1584 0.035 Uiso 1 1 calc R
H24B H -0.3661 0.1836 -0.1970 0.035 Uiso 1 1 calc R
C25 C -0.4101(4) 0.1236(3) -0.15410(16) 0.0376(13) Uani 1 1 d .
H25A H -0.3792 0.1142 -0.1294 0.045 Uiso 1 1 calc R
H25B H -0.4854 0.1441 -0.1517 0.045 Uiso 1 1 calc R
C26 C -0.4224(4) 0.0598(3) -0.17511(16) 0.0348(13) Uani 1 1 d .
H26A H -0.4717 0.0292 -0.1619 0.042 Uiso 1 1 calc R
H26B H -0.4579 0.0686 -0.1993 0.042 Uiso 1 1 calc R
C27 C -0.3079(4) 0.0288(3) -0.17966(16) 0.0378(13) Uani 1 1 d .
H27A H -0.3165 -0.0120 -0.1942 0.045 Uiso 1 1 calc R
H27B H -0.2756 0.0166 -0.1555 0.045 Uiso 1 1 calc R
C28 C -0.2262(4) 0.0760(2) -0.19861(16) 0.0343(13) Uani 1 1 d .
H28A H -0.1511 0.0549 -0.2000 0.041 Uiso 1 1 calc R
H28B H -0.2545 0.0844 -0.2237 0.041 Uiso 1 1 calc R
C29 C 0.0297(4) 0.3314(2) -0.20411(13) 0.0261(11) Uani 1 1 d .
H29 H 0.0345 0.3425 -0.1777 0.031 Uiso 1 1 calc R
C30 C 0.1486(4) 0.3206(3) -0.21662(18) 0.0425(14) Uani 1 1 d .
H30A H 0.1460 0.3062 -0.2423 0.051 Uiso 1 1 calc R
H30B H 0.1846 0.2851 -0.2019 0.051 Uiso 1 1 calc R
C31 C 0.2197(5) 0.3830(3) -0.21304(18) 0.0458(15) Uani 1 1 d .
H31A H 0.2291 0.3949 -0.1871 0.055 Uiso 1 1 calc R
H31B H 0.2956 0.3747 -0.2227 0.055 Uiso 1 1 calc R
C32 C 0.1654(5) 0.4395(3) -0.23340(17) 0.0466(15) Uani 1 1 d .
H32A H 0.2116 0.4796 -0.2297 0.056 Uiso 1 1 calc R
H32B H 0.1622 0.4294 -0.2597 0.056 Uiso 1 1 calc R
C33 C 0.0484(5) 0.4517(3) -0.22058(18) 0.0494(16) Uani 1 1 d .
H33A H 0.0130 0.4875 -0.2352 0.059 Uiso 1 1 calc R
H33B H 0.0523 0.4662 -0.1949 0.059 Uiso 1 1 calc R
C34 C -0.0251(4) 0.3896(2) -0.22385(16) 0.0338(12) Uani 1 1 d .
H34A H -0.0998 0.3985 -0.2135 0.041 Uiso 1 1 calc R
H34B H -0.0371 0.3784 -0.2498 0.041 Uiso 1 1 calc R
C35 C 0.0654(5) 0.4231(3) -0.09201(19) 0.0501(17) Uani 1 1 d .
H35 H 0.0456 0.4665 -0.0850 0.060 Uiso 1 1 calc R
C36 C 0.1699(5) 0.3963(3) -0.09108(17) 0.0447(15) Uani 1 1 d .
H36 H 0.2377 0.4170 -0.0828 0.054 Uiso 1 1 calc R
C37 C -0.1296(4) 0.3846(3) -0.10864(14) 0.0310(12) Uani 1 1 d .
H37 H -0.1623 0.3454 -0.1216 0.037 Uiso 1 1 calc R
C38 C -0.1594(5) 0.4458(3) -0.13118(17) 0.0474(16) Uani 1 1 d .
H38A H -0.1269 0.4854 -0.1192 0.057 Uiso 1 1 calc R
H38B H -0.1268 0.4420 -0.1555 0.057 Uiso 1 1 calc R
C39 C -0.2874(5) 0.4527(3) -0.13487(18) 0.0583(18) Uani 1 1 d .
H39A H -0.3063 0.4936 -0.1483 0.070 Uiso 1 1 calc R
H39B H -0.3186 0.4151 -0.1490 0.070 Uiso 1 1 calc R
C40 C -0.3412(5) 0.4546(4) -0.09798(18) 0.061(2) Uani 1 1 d .
H40A H -0.4244 0.4566 -0.1013 0.073 Uiso 1 1 calc R
H40B H -0.3162 0.4947 -0.0849 0.073 Uiso 1 1 calc R
C41 C -0.3096(5) 0.3942(3) -0.07530(17) 0.0531(17) Uani 1 1 d .
H41A H -0.3409 0.3542 -0.0872 0.064 Uiso 1 1 calc R
H41B H -0.3426 0.3981 -0.0510 0.064 Uiso 1 1 calc R
C42 C -0.1813(4) 0.3882(3) -0.07131(14) 0.0386(14) Uani 1 1 d .
H42A H -0.1504 0.4268 -0.0579 0.046 Uiso 1 1 calc R
H42B H -0.1615 0.3482 -0.0573 0.046 Uiso 1 1 calc R
C43 C 0.2540(4) 0.2870(2) -0.10566(14) 0.0269(11) Uani 1 1 d .
H43 H 0.2339 0.2524 -0.1240 0.032 Uiso 1 1 calc R
C44 C 0.2719(4) 0.2534(3) -0.06934(15) 0.0341(12) Uani 1 1 d .
H44A H 0.2014 0.2310 -0.0625 0.041 Uiso 1 1 calc R
H44B H 0.2906 0.2867 -0.0505 0.041 Uiso 1 1 calc R
C45 C 0.3681(4) 0.2028(3) -0.07093(18) 0.0450(15) Uani 1 1 d .
H45A H 0.3801 0.1820 -0.0468 0.054 Uiso 1 1 calc R
H45B H 0.3479 0.1679 -0.0887 0.054 Uiso 1 1 calc R
C46 C 0.4761(4) 0.2372(3) -0.08213(16) 0.0421(14) Uani 1 1 d .
H46A H 0.4989 0.2698 -0.0634 0.051 Uiso 1 1 calc R
H46B H 0.5375 0.2045 -0.0839 0.051 Uiso 1 1 calc R
C47 C 0.4586(4) 0.2718(3) -0.11847(15) 0.0408(14) Uani 1 1 d .
H47A H 0.5289 0.2950 -0.1247 0.049 Uiso 1 1 calc R
H47B H 0.4422 0.2386 -0.1376 0.049 Uiso 1 1 calc R
C48 C 0.3628(4) 0.3203(3) -0.11743(15) 0.0349(12) Uani 1 1 d .
H48A H 0.3505 0.3400 -0.1418 0.042 Uiso 1 1 calc R
H48B H 0.3827 0.3562 -0.1002 0.042 Uiso 1 1 calc R
Co2 Co 0.33573(5) -0.21017(3) -0.12124(2) 0.02067(16) Uani 1 1 d .
Cl2 Cl 0.30395(11) -0.09959(6) -0.14028(3) 0.0313(3) Uani 1 1 d .
N7 N 0.3115(3) -0.25692(19) -0.04103(10) 0.0249(9) Uani 1 1 d .
N8 N 0.4100(3) -0.16922(19) -0.04545(10) 0.0242(9) Uani 1 1 d .
N9 N 0.2074(3) -0.3327(2) -0.15279(11) 0.0275(9) Uani 1 1 d .
N10 N 0.0976(3) -0.25027(19) -0.14455(11) 0.0275(9) Uani 1 1 d .
N11 N 0.5752(3) -0.2720(2) -0.12776(11) 0.0266(9) Uani 1 1 d .
N12 N 0.5125(3) -0.22912(19) -0.17790(10) 0.0251(9) Uani 1 1 d .
C4 C 0.3523(4) -0.2143(2) -0.06649(13) 0.0247(10) Uani 1 1 d .
C5 C 0.2094(4) -0.2684(2) -0.13945(13) 0.0247(10) Uani 1 1 d .
C6 C 0.4815(4) -0.2391(2) -0.14237(13) 0.0244(10) Uani 1 1 d .
C49 C 0.3408(4) -0.2379(3) -0.00612(13) 0.0311(12) Uani 1 1 d .
H49 H 0.3210 -0.2594 0.0157 0.037 Uiso 1 1 calc R
C50 C 0.4033(4) -0.1829(2) -0.00904(13) 0.0293(11) Uani 1 1 d .
H50 H 0.4365 -0.1582 0.0104 0.035 Uiso 1 1 calc R
C51 C 0.2336(4) -0.3117(2) -0.04970(14) 0.0290(11) Uani 1 1 d .
H51 H 0.2415 -0.3233 -0.0759 0.035 Uiso 1 1 calc R
C52 C 0.2593(5) -0.3723(3) -0.02737(17) 0.0427(14) Uani 1 1 d .
H52A H 0.2577 -0.3610 -0.0013 0.051 Uiso 1 1 calc R
H52B H 0.3362 -0.3881 -0.0326 0.051 Uiso 1 1 calc R
C53 C 0.1729(5) -0.4277(3) -0.03573(18) 0.0484(16) Uani 1 1 d .
H53A H 0.1826 -0.4436 -0.0609 0.058 Uiso 1 1 calc R
H53B H 0.1877 -0.4651 -0.0190 0.058 Uiso 1 1 calc R
C54 C 0.0527(5) -0.4044(3) -0.03163(17) 0.0485(16) Uani 1 1 d .
H54A H -0.0003 -0.4398 -0.0392 0.058 Uiso 1 1 calc R
H54B H 0.0397 -0.3939 -0.0058 0.058 Uiso 1 1 calc R
C55 C 0.0308(5) -0.3446(3) -0.0544(2) 0.0601(19) Uani 1 1 d .
H55A H -0.0476 -0.3293 -0.0510 0.072 Uiso 1 1 calc R
H55B H 0.0385 -0.3561 -0.0804 0.072 Uiso 1 1 calc R
C56 C 0.1132(4) -0.2892(3) -0.04437(18) 0.0460(15) Uani 1 1 d .
H56A H 0.0969 -0.2503 -0.0598 0.055 Uiso 1 1 calc R
H56B H 0.1037 -0.2763 -0.0187 0.055 Uiso 1 1 calc R
C57 C 0.4658(4) -0.1105(2) -0.06024(13) 0.0264(11) Uani 1 1 d .
H57 H 0.4742 -0.1178 -0.0869 0.032 Uiso 1 1 calc R
C58 C 0.5841(4) -0.0999(2) -0.04351(15) 0.0311(12) Uani 1 1 d .
H58A H 0.6306 -0.1398 -0.0470 0.037 Uiso 1 1 calc R
H58B H 0.5790 -0.0917 -0.0171 0.037 Uiso 1 1 calc R
C59 C 0.6393(4) -0.0409(3) -0.06182(16) 0.0376(13) Uani 1 1 d .
H59A H 0.7153 -0.0333 -0.0507 0.045 Uiso 1 1 calc R
H59B H 0.6483 -0.0504 -0.0879 0.045 Uiso 1 1 calc R
C60 C 0.5674(4) 0.0207(3) -0.05758(16) 0.0368(13) Uani 1 1 d .
H60A H 0.5637 0.0321 -0.0315 0.044 Uiso 1 1 calc R
H60B H 0.6031 0.0579 -0.0702 0.044 Uiso 1 1 calc R
C61 C 0.4483(5) 0.0105(3) -0.07309(16) 0.0393(13) Uani 1 1 d .
H61A H 0.4512 0.0040 -0.0997 0.047 Uiso 1 1 calc R
H61B H 0.4026 0.0503 -0.0686 0.047 Uiso 1 1 calc R
C62 C 0.3917(4) -0.0496(2) -0.05568(14) 0.0292(11) Uani 1 1 d .
H62A H 0.3809 -0.0411 -0.0295 0.035 Uiso 1 1 calc R
H62B H 0.3166 -0.0571 -0.0674 0.035 Uiso 1 1 calc R
C63 C 0.1011(4) -0.3510(3) -0.16549(16) 0.0382(13) Uani 1 1 d .
H63 H 0.0803 -0.3922 -0.1759 0.046 Uiso 1 1 calc R
C64 C 0.0326(4) -0.2992(3) -0.16028(16) 0.0377(13) Uani 1 1 d .
H64 H -0.0458 -0.2968 -0.1663 0.045 Uiso 1 1 calc R
C65 C 0.3058(4) -0.3748(2) -0.15415(14) 0.0267(11) Uani 1 1 d .
H65 H 0.3671 -0.3540 -0.1388 0.032 Uiso 1 1 calc R
C66 C 0.2837(6) -0.4421(3) -0.13877(17) 0.0491(16) Uani 1 1 d .
H66A H 0.2587 -0.4378 -0.1135 0.059 Uiso 1 1 calc R
H66B H 0.2222 -0.4636 -0.1532 0.059 Uiso 1 1 calc R
C67 C 0.3876(6) -0.4841(3) -0.1394(2) 0.074(2) Uani 1 1 d .
H67A H 0.3692 -0.5287 -0.1305 0.089 Uiso 1 1 calc R
H67B H 0.4459 -0.4652 -0.1227 0.089 Uiso 1 1 calc R
C68 C 0.4348(6) -0.4894(4) -0.1772(3) 0.083(3) Uani 1 1 d .
H68A H 0.5070 -0.5139 -0.1760 0.100 Uiso 1 1 calc R
H68B H 0.3812 -0.5141 -0.1932 0.100 Uiso 1 1 calc R
C69 C 0.4540(5) -0.4220(4) -0.1928(2) 0.071(2) Uani 1 1 d .
H69A H 0.4789 -0.4265 -0.2182 0.085 Uiso 1 1 calc R
H69B H 0.5151 -0.3998 -0.1786 0.085 Uiso 1 1 calc R
C70 C 0.3476(5) -0.3799(3) -0.19241(15) 0.0426(14) Uani 1 1 d .
H70A H 0.3643 -0.3354 -0.2018 0.051 Uiso 1 1 calc R
H70B H 0.2883 -0.3998 -0.2084 0.051 Uiso 1 1 calc R
C71 C 0.0551(4) -0.1842(2) -0.13735(13) 0.0275(11) Uani 1 1 d .
H71 H 0.1142 -0.1607 -0.1224 0.033 Uiso 1 1 calc R
C72 C 0.0383(4) -0.1463(3) -0.17254(14) 0.0326(12) Uani 1 1 d .
H72A H -0.0204 -0.1682 -0.1879 0.039 Uiso 1 1 calc R
H72B H 0.1096 -0.1464 -0.1859 0.039 Uiso 1 1 calc R
C73 C 0.0029(5) -0.0756(3) -0.16536(16) 0.0424(14) Uani 1 1 d .
H73A H 0.0655 -0.0520 -0.1526 0.051 Uiso 1 1 calc R
H73B H -0.0130 -0.0530 -0.1887 0.051 Uiso 1 1 calc R
C74 C -0.1016(5) -0.0736(3) -0.14238(17) 0.0523(17) Uani 1 1 d .
H74A H -0.1181 -0.0273 -0.1360 0.063 Uiso 1 1 calc R
H74B H -0.1669 -0.0908 -0.1568 0.063 Uiso 1 1 calc R
C75 C -0.0878(5) -0.1136(3) -0.10776(16) 0.0508(17) Uani 1 1 d .
H75A H -0.0296 -0.0930 -0.0917 0.061 Uiso 1 1 calc R
H75B H -0.1600 -0.1138 -0.0948 0.061 Uiso 1 1 calc R
C76 C -0.0536(4) -0.1838(3) -0.11599(15) 0.0395(14) Uani 1 1 d .
H76A H -0.1147 -0.2058 -0.1303 0.047 Uiso 1 1 calc R
H76B H -0.0418 -0.2084 -0.0930 0.047 Uiso 1 1 calc R
C77 C 0.6566(4) -0.2819(3) -0.15364(15) 0.0347(13) Uani 1 1 d .
H77 H 0.7267 -0.3040 -0.1500 0.042 Uiso 1 1 calc R
C78 C 0.6182(4) -0.2549(3) -0.18460(15) 0.0343(13) Uani 1 1 d .
H78 H 0.6562 -0.2535 -0.2070 0.041 Uiso 1 1 calc R
C79 C 0.5904(4) -0.2892(3) -0.08933(13) 0.0300(11) Uani 1 1 d .
H79 H 0.5330 -0.2639 -0.0757 0.036 Uiso 1 1 calc R
C80 C 0.5703(5) -0.3610(3) -0.08217(15) 0.0442(15) Uani 1 1 d .
H80A H 0.6239 -0.3875 -0.0962 0.053 Uiso 1 1 calc R
H80B H 0.4928 -0.3728 -0.0906 0.053 Uiso 1 1 calc R
C81 C 0.5849(5) -0.3779(3) -0.04204(16) 0.0479(15) Uani 1 1 d .
H81A H 0.5759 -0.4259 -0.0387 0.058 Uiso 1 1 calc R
H81B H 0.5255 -0.3555 -0.0282 0.058 Uiso 1 1 calc R
C82 C 0.7007(5) -0.3568(3) -0.02721(16) 0.0395(13) Uani 1 1 d .
H82A H 0.7066 -0.3659 -0.0008 0.047 Uiso 1 1 calc R
H82B H 0.7603 -0.3822 -0.0393 0.047 Uiso 1 1 calc R
C83 C 0.7176(5) -0.2843(3) -0.03390(15) 0.0452(15) Uani 1 1 d .
H83A H 0.7932 -0.2710 -0.0245 0.054 Uiso 1 1 calc R
H83B H 0.6604 -0.2590 -0.0207 0.054 Uiso 1 1 calc R
C84 C 0.7072(4) -0.2683(3) -0.07451(15) 0.0363(12) Uani 1 1 d .
H84A H 0.7176 -0.2205 -0.0783 0.044 Uiso 1 1 calc R
H84B H 0.7666 -0.2918 -0.0877 0.044 Uiso 1 1 calc R
C85 C 0.4486(4) -0.1872(2) -0.20355(13) 0.0265(11) Uani 1 1 d .
H85 H 0.3715 -0.1809 -0.1938 0.032 Uiso 1 1 calc R
C86 C 0.4345(5) -0.2172(3) -0.24124(13) 0.0354(12) Uani 1 1 d .
H86A H 0.3992 -0.2612 -0.2396 0.043 Uiso 1 1 calc R
H86B H 0.5093 -0.2223 -0.2523 0.043 Uiso 1 1 calc R
C87 C 0.3593(5) -0.1715(3) -0.26488(15) 0.0424(14) Uani 1 1 d .
H87A H 0.3496 -0.1905 -0.2895 0.051 Uiso 1 1 calc R
H87B H 0.2838 -0.1681 -0.2542 0.051 Uiso 1 1 calc R
C88 C 0.4098(5) -0.1042(3) -0.26764(15) 0.0401(14) Uani 1 1 d .
H88A H 0.3581 -0.0755 -0.2821 0.048 Uiso 1 1 calc R
H88B H 0.4821 -0.1070 -0.2804 0.048 Uiso 1 1 calc R
C89 C 0.4309(5) -0.0741(3) -0.23006(15) 0.0416(14) Uani 1 1 d .
H89A H 0.3577 -0.0660 -0.2185 0.050 Uiso 1 1 calc R
H89B H 0.4699 -0.0313 -0.2326 0.050 Uiso 1 1 calc R
C90 C 0.5036(5) -0.1201(2) -0.20575(15) 0.0355(13) Uani 1 1 d .
H90A H 0.5797 -0.1245 -0.2159 0.043 Uiso 1 1 calc R
H90B H 0.5120 -0.1010 -0.1811 0.043 Uiso 1 1 calc R

loop_
_atom_site_aniso_label
_atom_site_aniso_U_11
_atom_site_aniso_U_22
_atom_site_aniso_U_33
_atom_site_aniso_U_23
_atom_site_aniso_U_13
_atom_site_aniso_U_12
Co1 0.0162(3) 0.0216(3) 0.0238(3) 0.0000(3) -0.0004(2) 0.0031(3)
Cl1 0.0233(6) 0.0370(7) 0.0365(7) 0.0054(5) 0.0061(5) 0.0065(5)
N1 0.0187(19) 0.021(2) 0.032(2) -0.0003(17) 0.0058(17) 0.0019(16)
N2 0.022(2) 0.025(2) 0.028(2) 0.0019(17) 0.0007(17) 0.0014(17)
N3 0.0196(19) 0.019(2) 0.029(2) 0.0023(16) -0.0007(17) -0.0018(16)
N4 0.0212(19) 0.023(2) 0.028(2) 0.0010(17) 0.0005(16) -0.0012(16)
N5 0.028(2) 0.021(2) 0.042(3) -0.0060(18) -0.0058(19) 0.0037(17)
N6 0.021(2) 0.023(2) 0.039(3) -0.0040(18) -0.0032(18) -0.0017(17)
C1 0.017(2) 0.024(3) 0.026(3) -0.003(2) 0.0020(19) -0.0036(19)
C2 0.013(2) 0.024(2) 0.029(3) 0.001(2) -0.0025(18) 0.0005(19)
C3 0.023(2) 0.026(3) 0.021(2) -0.0007(19) 0.0010(19) 0.003(2)
C7 0.029(3) 0.021(3) 0.039(3) -0.002(2) 0.004(2) 0.010(2)
C8 0.033(3) 0.020(3) 0.037(3) 0.009(2) 0.000(2) 0.007(2)
C9 0.020(2) 0.021(3) 0.032(3) 0.000(2) 0.004(2) 0.0028(19)
C10 0.020(3) 0.042(3) 0.039(3) -0.003(2) 0.006(2) -0.005(2)
C11 0.027(3) 0.035(3) 0.051(4) 0.004(3) 0.018(3) -0.001(2)
C12 0.043(3) 0.037(3) 0.039(3) -0.002(2) 0.018(3) 0.000(3)
C13 0.041(3) 0.061(4) 0.028(3) -0.005(3) 0.004(3) -0.010(3)
C14 0.021(3) 0.045(3) 0.041(3) -0.007(3) 0.008(2) -0.011(2)
C15 0.024(2) 0.027(3) 0.024(3) -0.001(2) 0.004(2) 0.005(2)
C16 0.024(3) 0.029(3) 0.032(3) 0.001(2) 0.001(2) 0.000(2)
C17 0.026(3) 0.038(3) 0.039(3) 0.004(2) 0.007(2) -0.003(2)
C18 0.044(3) 0.044(4) 0.031(3) 0.005(2) 0.008(3) -0.003(3)
C19 0.044(3) 0.048(4) 0.025(3) 0.000(2) -0.002(2) -0.003(3)
C20 0.026(3) 0.034(3) 0.033(3) 0.004(2) -0.001(2) 0.000(2)
C21 0.029(3) 0.029(3) 0.027(3) -0.005(2) -0.006(2) -0.007(2)
C22 0.027(3) 0.037(3) 0.026(3) 0.002(2) 0.000(2) -0.004(2)
C23 0.020(2) 0.025(3) 0.028(3) 0.005(2) -0.004(2) -0.0023(19)
C24 0.022(2) 0.023(3) 0.044(3) -0.002(2) -0.002(2) 0.006(2)
C25 0.022(3) 0.037(3) 0.054(4) -0.004(3) 0.010(2) -0.002(2)
C26 0.021(3) 0.028(3) 0.056(4) 0.000(2) 0.006(2) -0.003(2)
C27 0.028(3) 0.027(3) 0.058(4) -0.001(3) -0.004(3) -0.001(2)
C28 0.017(2) 0.029(3) 0.058(4) -0.009(2) 0.010(2) 0.001(2)
C29 0.026(3) 0.026(3) 0.026(3) 0.003(2) 0.000(2) -0.006(2)
C30 0.028(3) 0.031(3) 0.068(4) 0.009(3) -0.002(3) -0.003(2)
C31 0.029(3) 0.042(4) 0.066(4) 0.014(3) -0.004(3) -0.012(3)
C32 0.051(4) 0.042(4) 0.045(4) 0.010(3) -0.010(3) -0.022(3)
C33 0.052(4) 0.029(3) 0.066(4) 0.003(3) -0.014(3) 0.000(3)
C34 0.029(3) 0.021(3) 0.051(4) -0.001(2) -0.003(2) 0.003(2)
C35 0.039(3) 0.030(3) 0.081(5) -0.025(3) -0.005(3) 0.003(3)
C36 0.035(3) 0.028(3) 0.071(4) -0.019(3) -0.011(3) -0.001(2)
C37 0.025(3) 0.034(3) 0.033(3) -0.007(2) -0.004(2) 0.013(2)
C38 0.053(4) 0.040(4) 0.049(4) 0.001(3) -0.002(3) 0.022(3)
C39 0.064(4) 0.056(4) 0.055(4) 0.009(3) -0.012(3) 0.031(4)
C40 0.048(4) 0.074(5) 0.060(5) -0.005(4) -0.010(3) 0.038(4)
C41 0.040(3) 0.075(5) 0.045(4) -0.005(3) 0.001(3) 0.023(3)
C42 0.034(3) 0.053(4) 0.029(3) -0.008(3) -0.004(2) 0.016(3)
C43 0.015(2) 0.028(3) 0.037(3) -0.003(2) -0.005(2) 0.001(2)
C44 0.023(2) 0.033(3) 0.046(3) 0.004(2) 0.000(2) -0.001(2)
C45 0.033(3) 0.041(4) 0.060(4) 0.007(3) -0.012(3) 0.002(3)
C46 0.025(3) 0.045(3) 0.056(4) -0.008(3) -0.010(3) 0.011(3)
C47 0.025(3) 0.052(4) 0.045(3) -0.010(3) -0.001(2) 0.000(3)
C48 0.025(3) 0.041(3) 0.039(3) -0.001(2) -0.002(2) -0.006(2)
Co2 0.0173(3) 0.0206(3) 0.0242(3) -0.0010(3) 0.0011(2) 0.0025(3)
Cl2 0.0357(7) 0.0235(6) 0.0347(7) 0.0003(5) -0.0011(5) 0.0058(5)
N7 0.026(2) 0.025(2) 0.025(2) 0.0015(17) 0.0026(17) 0.0029(17)
N8 0.021(2) 0.026(2) 0.025(2) 0.0006(17) -0.0008(17) 0.0029(17)
N9 0.022(2) 0.025(2) 0.035(2) -0.0044(18) -0.0015(18) 0.0010(17)
N10 0.020(2) 0.026(2) 0.036(2) -0.0037(18) -0.0009(18) 0.0016(17)
N11 0.0161(19) 0.031(2) 0.032(2) -0.0009(18) 0.0025(17) 0.0006(17)
N12 0.023(2) 0.028(2) 0.025(2) -0.0021(17) 0.0053(17) -0.0015(17)
C4 0.016(2) 0.029(3) 0.029(3) -0.001(2) -0.0016(19) 0.008(2)
C5 0.020(2) 0.025(3) 0.029(3) 0.003(2) 0.003(2) 0.006(2)
C6 0.020(2) 0.024(3) 0.029(3) -0.003(2) 0.001(2) 0.0041(19)
C49 0.032(3) 0.036(3) 0.025(3) 0.002(2) -0.001(2) 0.003(2)
C50 0.032(3) 0.033(3) 0.022(3) -0.005(2) -0.003(2) 0.005(2)
C51 0.032(3) 0.031(3) 0.024(3) 0.003(2) -0.002(2) -0.002(2)
C52 0.031(3) 0.038(3) 0.059(4) 0.009(3) 0.009(3) 0.005(2)
C53 0.050(4) 0.036(3) 0.060(4) 0.007(3) 0.014(3) -0.010(3)
C54 0.039(3) 0.064(4) 0.043(4) -0.005(3) 0.002(3) -0.017(3)
C55 0.032(3) 0.060(4) 0.087(5) 0.015(4) -0.017(3) -0.018(3)
C56 0.026(3) 0.042(4) 0.070(4) 0.006(3) -0.007(3) 0.003(3)
C57 0.025(3) 0.027(3) 0.027(3) -0.002(2) 0.003(2) 0.003(2)
C58 0.020(2) 0.027(3) 0.045(3) -0.005(2) -0.002(2) 0.004(2)
C59 0.022(3) 0.036(3) 0.054(4) -0.008(3) 0.003(2) -0.006(2)
C60 0.041(3) 0.024(3) 0.045(3) -0.002(2) -0.004(3) -0.009(2)
C61 0.041(3) 0.034(3) 0.043(3) -0.001(3) -0.004(3) 0.002(3)
C62 0.022(2) 0.029(3) 0.036(3) 0.000(2) -0.001(2) 0.006(2)
C63 0.022(3) 0.032(3) 0.060(4) -0.013(3) -0.002(2) -0.007(2)
C64 0.015(2) 0.037(3) 0.061(4) -0.011(3) -0.001(2) -0.002(2)
C65 0.023(2) 0.022(3) 0.035(3) -0.002(2) -0.005(2) 0.001(2)
C66 0.064(4) 0.030(3) 0.053(4) 0.014(3) 0.006(3) 0.010(3)
C67 0.078(5) 0.035(4) 0.106(7) -0.005(4) -0.039(5) 0.021(4)
C68 0.044(4) 0.056(5) 0.147(8) -0.066(5) -0.045(5) 0.029(4)
C69 0.031(3) 0.093(6) 0.089(6) -0.046(5) 0.010(3) 0.001(4)
C70 0.033(3) 0.052(4) 0.043(4) -0.003(3) 0.009(3) -0.004(3)
C71 0.022(2) 0.030(3) 0.031(3) -0.003(2) -0.001(2) 0.013(2)
C72 0.030(3) 0.037(3) 0.031(3) -0.002(2) -0.001(2) 0.004(2)
C73 0.048(3) 0.039(3) 0.040(3) -0.003(3) -0.016(3) 0.013(3)
C74 0.048(4) 0.053(4) 0.056(4) -0.010(3) -0.019(3) 0.033(3)
C75 0.039(3) 0.075(5) 0.039(4) -0.012(3) 0.003(3) 0.033(3)
C76 0.026(3) 0.059(4) 0.034(3) 0.000(3) 0.006(2) 0.021(3)
C77 0.018(2) 0.045(3) 0.042(3) -0.003(3) 0.005(2) 0.011(2)
C78 0.020(2) 0.049(4) 0.034(3) -0.003(2) 0.011(2) 0.005(2)
C79 0.026(2) 0.034(3) 0.031(3) 0.001(2) 0.002(2) 0.008(2)
C80 0.043(3) 0.049(4) 0.041(3) 0.007(3) -0.009(3) -0.011(3)
C81 0.045(4) 0.053(4) 0.045(4) 0.010(3) -0.009(3) -0.004(3)
C82 0.036(3) 0.044(4) 0.038(3) 0.002(3) -0.008(3) 0.009(3)
C83 0.046(3) 0.049(4) 0.040(3) -0.006(3) -0.014(3) 0.003(3)
C84 0.029(3) 0.040(3) 0.039(3) -0.002(3) -0.006(2) -0.003(2)
C85 0.023(2) 0.030(3) 0.026(3) 0.003(2) 0.001(2) -0.003(2)
C86 0.048(3) 0.030(3) 0.028(3) 0.001(2) -0.002(2) 0.000(2)
C87 0.061(4) 0.036(3) 0.030(3) 0.002(2) -0.012(3) -0.007(3)
C88 0.045(3) 0.036(3) 0.039(3) 0.014(3) -0.002(3) 0.000(3)
C89 0.055(4) 0.026(3) 0.044(4) 0.007(2) -0.007(3) -0.007(3)
C90 0.038(3) 0.028(3) 0.041(3) 0.000(2) -0.003(2) -0.007(2)

loop_
_atom_type_symbol
_atom_type_description
_atom_type_scat_dispersion_real
_atom_type_scat_dispersion_imag
_atom_type_scat_source
C C 0.0033 0.0016 'International Tables Vol C Tables 4.2.6.8 and 6.1.1.4'
H H 0.0000 0.0000 'International Tables Vol C Tables 4.2.6.8 and 6.1.1.4'
Cl Cl 0.1484 0.1585 'International Tables Vol C Tables 4.2.6.8 and 6.1.1.4'
Co Co 0.3494 0.9721 'International Tables Vol C Tables 4.2.6.8 and 6.1.1.4'
N N 0.0061 0.0033 'International Tables Vol C Tables 4.2.6.8 and 6.1.1.4'

loop_
_geom_angle_atom_site_label_1
_geom_angle_atom_site_label_2
_geom_angle_atom_site_label_3
_geom_angle
C1 Co1 Cl1 112.06(13)
C2 Co1 Cl1 108.86(12)
C2 Co1 C1 104.34(18)
C2 Co1 C3 110.46(19)
C3 Co1 Cl1 107.26(13)
C3 Co1 C1 113.80(18)
C1 N1 C9 125.2(4)
C7 N1 C1 112.9(4)
C7 N1 C9 121.9(4)
C1 N2 C15 124.2(4)
C8 N2 C1 113.1(4)
C8 N2 C15 122.7(4)
C2 N3 C23 123.8(4)
C21 N3 C2 111.8(4)
C21 N3 C23 123.9(4)
C2 N4 C29 124.7(4)
C22 N4 C2 111.7(4)
C22 N4 C29 123.6(4)
C3 N5 C37 123.9(4)
C35 N5 C3 113.2(4)
C35 N5 C37 122.9(4)
C3 N6 C43 124.1(4)
C36 N6 C3 112.4(4)
C36 N6 C43 123.2(4)
N1 C1 Co1 133.8(3)
N1 C1 N2 100.8(4)
N2 C1 Co1 124.8(3)
N3 C2 Co1 125.6(3)
N4 C2 Co1 131.7(3)
N4 C2 N3 102.3(4)
N5 C3 Co1 125.3(3)
N5 C3 N6 101.1(4)
N6 C3 Co1 133.3(3)
N1 C7 H7 126.5
C8 C7 N1 106.9(4)
C8 C7 H7 126.5
N2 C8 H8 126.8
C7 C8 N2 106.3(4)
C7 C8 H8 126.8
N1 C9 H9 108.4
N1 C9 C10 110.1(4)
N1 C9 C14 110.7(4)
C10 C9 H9 108.4
C14 C9 H9 108.4
C14 C9 C10 110.9(4)
C9 C10 H10A 109.2
C9 C10 H10B 109.2
C9 C10 C11 112.0(4)
H10A C10 H10B 107.9
C11 C10 H10A 109.2
C11 C10 H10B 109.2
C10 C11 H11A 109.2
C10 C11 H11B 109.2
H11A C11 H11B 107.9
C12 C11 C10 112.0(4)
C12 C11 H11A 109.2
C12 C11 H11B 109.2
C11 C12 H12A 109.9
C11 C12 H12B 109.9
C11 C12 C13 109.0(4)
H12A C12 H12B 108.3
C13 C12 H12A 109.9
C13 C12 H12B 109.9
C12 C13 H13A 109.4
C12 C13 H13B 109.4
H13A C13 H13B 108.0
C14 C13 C12 111.0(5)
C14 C13 H13A 109.4
C14 C13 H13B 109.4
C9 C14 C13 110.3(4)
C9 C14 H14A 109.6
C9 C14 H14B 109.6
C13 C14 H14A 109.6
C13 C14 H14B 109.6
H14A C14 H14B 108.1
N2 C15 H15 107.8
N2 C15 C16 111.2(4)
N2 C15 C20 111.6(4)
C16 C15 H15 107.8
C20 C15 H15 107.8
C20 C15 C16 110.3(4)
C15 C16 H16A 109.8
C15 C16 H16B 109.8
H16A C16 H16B 108.2
C17 C16 C15 109.5(4)
C17 C16 H16A 109.8
C17 C16 H16B 109.8
C16 C17 H17A 109.1
C16 C17 H17B 109.1
C16 C17 C18 112.7(4)
H17A C17 H17B 107.8
C18 C17 H17A 109.1
C18 C17 H17B 109.1
C17 C18 H18A 109.4
C17 C18 H18B 109.4
C17 C18 C19 111.0(4)
H18A C18 H18B 108.0
C19 C18 H18A 109.4
C19 C18 H18B 109.4
C18 C19 H19A 109.4
C18 C19 H19B 109.4
C18 C19 C20 111.1(5)
H19A C19 H19B 108.0
C20 C19 H19A 109.4
C20 C19 H19B 109.4
C15 C20 C19 109.1(4)
C15 C20 H20A 109.9
C15 C20 H20B 109.9
C19 C20 H20A 109.9
C19 C20 H20B 109.9
H20A C20 H20B 108.3
N3 C21 H21 126.4
C22 C21 N3 107.1(4)
C22 C21 H21 126.4
N4 C22 H22 126.5
C21 C22 N4 107.0(4)
C21 C22 H22 126.5
N3 C23 H23 108.3
N3 C23 C24 109.6(4)
N3 C23 C28 112.2(4)
C24 C23 H23 108.3
C28 C23 H23 108.3
C28 C23 C24 110.1(4)
C23 C24 H24A 109.4
C23 C24 H24B 109.4
H24A C24 H24B 108.0
C25 C24 C23 111.2(4)
C25 C24 H24A 109.4
C25 C24 H24B 109.4
C24 C25 H25A 109.4
C24 C25 H25B 109.4
H25A C25 H25B 108.0
C26 C25 C24 111.2(4)
C26 C25 H25A 109.4
C26 C25 H25B 109.4
C25 C26 H26A 109.7
C25 C26 H26B 109.7
H26A C26 H26B 108.2
C27 C26 C25 110.0(4)
C27 C26 H26A 109.7
C27 C26 H26B 109.7
C26 C27 H27A 109.3
C26 C27 H27B 109.3
C26 C27 C28 111.5(4)
H27A C27 H27B 108.0
C28 C27 H27A 109.3
C28 C27 H27B 109.3
C23 C28 C27 111.6(4)
C23 C28 H28A 109.3
C23 C28 H28B 109.3
C27 C28 H28A 109.3
C27 C28 H28B 109.3
H28A C28 H28B 108.0
N4 C29 H29 107.6
N4 C29 C30 111.9(4)
N4 C29 C34 111.1(4)
C30 C29 H29 107.6
C30 C29 C34 110.9(4)
C34 C29 H29 107.6
C29 C30 H30A 109.3
C29 C30 H30B 109.3
C29 C30 C31 111.6(5)
H30A C30 H30B 108.0
C31 C30 H30A 109.3
C31 C30 H30B 109.3
C30 C31 H31A 109.4
C30 C31 H31B 109.4
H31A C31 H31B 108.0
C32 C31 C30 111.3(5)
C32 C31 H31A 109.4
C32 C31 H31B 109.4
C31 C32 H32A 109.5
C31 C32 H32B 109.5
H32A C32 H32B 108.1
C33 C32 C31 110.9(5)
C33 C32 H32A 109.5
C33 C32 H32B 109.5
C32 C33 H33A 109.3
C32 C33 H33B 109.3
C32 C33 C34 111.4(5)
H33A C33 H33B 108.0
C34 C33 H33A 109.3
C34 C33 H33B 109.3
C29 C34 C33 111.6(4)
C29 C34 H34A 109.3
C29 C34 H34B 109.3
C33 C34 H34A 109.3
C33 C34 H34B 109.3
H34A C34 H34B 108.0
N5 C35 H35 126.9
C36 C35 N5 106.3(5)
C36 C35 H35 126.9
N6 C36 H36 126.5
C35 C36 N6 107.0(5)
C35 C36 H36 126.5
N5 C37 H37 108.0
N5 C37 C38 111.3(4)
N5 C37 C42 110.5(4)
C38 C37 H37 108.0
C42 C37 H37 108.0
C42 C37 C38 110.9(4)
C37 C38 H38A 109.7
C37 C38 H38B 109.7
H38A C38 H38B 108.2
C39 C38 C37 109.6(5)
C39 C38 H38A 109.7
C39 C38 H38B 109.7
C38 C39 H39A 109.4
C38 C39 H39B 109.4
H39A C39 H39B 108.0
C40 C39 C38 111.3(5)
C40 C39 H39A 109.4
C40 C39 H39B 109.4
C39 C40 H40A 109.3
C39 C40 H40B 109.3
C39 C40 C41 111.6(5)
H40A C40 H40B 108.0
C41 C40 H40A 109.3
C41 C40 H40B 109.3
C40 C41 H41A 109.6
C40 C41 H41B 109.6
C40 C41 C42 110.2(6)
H41A C41 H41B 108.1
C42 C41 H41A 109.6
C42 C41 H41B 109.6
C37 C42 C41 109.9(5)
C37 C42 H42A 109.7
C37 C42 H42B 109.7
C41 C42 H42A 109.7
C41 C42 H42B 109.7
H42A C42 H42B 108.2
N6 C43 H43 107.8
N6 C43 C44 110.5(4)
N6 C43 C48 112.0(4)
C44 C43 H43 107.8
C44 C43 C48 110.6(4)
C48 C43 H43 107.8
C43 C44 H44A 109.5
C43 C44 H44B 109.5
C43 C44 C45 110.8(4)
H44A C44 H44B 108.1
C45 C44 H44A 109.5
C45 C44 H44B 109.5
C44 C45 H45A 109.8
C44 C45 H45B 109.8
H45A C45 H45B 108.3
C46 C45 C44 109.3(5)
C46 C45 H45A 109.8
C46 C45 H45B 109.8
C45 C46 H46A 109.5
C45 C46 H46B 109.5
H46A C46 H46B 108.1
C47 C46 C45 110.9(4)
C47 C46 H46A 109.5
C47 C46 H46B 109.5
C46 C47 H47A 109.4
C46 C47 H47B 109.4
H47A C47 H47B 108.0
C48 C47 C46 111.4(4)
C48 C47 H47A 109.4
C48 C47 H47B 109.4
C43 C48 H48A 109.4
C43 C48 H48B 109.4
C47 C48 C43 111.0(4)
C47 C48 H48A 109.4
C47 C48 H48B 109.4
H48A C48 H48B 108.0
C4 Co2 Cl2 110.04(14)
C5 Co2 Cl2 110.37(14)
C5 Co2 C4 111.04(19)
C6 Co2 Cl2 107.09(14)
C6 Co2 C4 108.36(18)
C6 Co2 C5 109.84(19)
C4 N7 C49 112.1(4)
C4 N7 C51 123.9(4)
C49 N7 C51 123.6(4)
C4 N8 C50 112.1(4)
C4 N8 C57 123.6(4)
C50 N8 C57 124.2(4)
C5 N9 C65 124.1(4)
C63 N9 C5 112.1(4)
C63 N9 C65 123.8(4)
C5 N10 C71 123.7(4)
C64 N10 C5 112.7(4)
C64 N10 C71 123.3(4)
C6 N11 C79 124.3(4)
C77 N11 C6 111.4(4)
C77 N11 C79 124.0(4)
C6 N12 C78 112.2(4)
C6 N12 C85 123.3(4)
C78 N12 C85 123.8(4)
N7 C4 Co2 132.9(4)
N8 C4 Co2 124.7(4)
N8 C4 N7 102.4(4)
N9 C5 Co2 132.4(3)
N10 C5 Co2 126.1(3)
N10 C5 N9 101.3(4)
N11 C6 Co2 132.7(3)
N12 C6 Co2 125.4(3)
N12 C6 N11 101.9(4)
N7 C49 H49 126.8
C50 C49 N7 106.4(4)
C50 C49 H49 126.8
N8 C50 H50 126.5
C49 C50 N8 107.0(4)
C49 C50 H50 126.5
N7 C51 H51 108.1
N7 C51 C52 112.5(4)
N7 C51 C56 109.2(4)
C52 C51 H51 108.1
C52 C51 C56 110.7(4)
C56 C51 H51 108.1
C51 C52 H52A 109.4
C51 C52 H52B 109.4
C51 C52 C53 111.4(5)
H52A C52 H52B 108.0
C53 C52 H52A 109.4
C53 C52 H52B 109.4
C52 C53 H53A 109.3
C52 C53 H53B 109.3
H53A C53 H53B 107.9
C54 C53 C52 111.8(5)
C54 C53 H53A 109.3
C54 C53 H53B 109.3
C53 C54 H54A 109.6
C53 C54 H54B 109.6
H54A C54 H54B 108.1
C55 C54 C53 110.3(5)
C55 C54 H54A 109.6
C55 C54 H54B 109.6
C54 C55 H55A 109.4
C54 C55 H55B 109.4
C54 C55 C56 111.3(5)
H55A C55 H55B 108.0
C56 C55 H55A 109.4
C56 C55 H55B 109.4
C51 C56 C55 110.0(5)
C51 C56 H56A 109.7
C51 C56 H56B 109.7
C55 C56 H56A 109.7
C55 C56 H56B 109.7
H56A C56 H56B 108.2
N8 C57 H57 107.5
N8 C57 C58 112.3(4)
N8 C57 C62 110.5(4)
C58 C57 H57 107.5
C58 C57 C62 111.3(4)
C62 C57 H57 107.5
C57 C58 H58A 109.8
C57 C58 H58B 109.8
C57 C58 C59 109.3(4)
H58A C58 H58B 108.3
C59 C58 H58A 109.8
C59 C58 H58B 109.8
C58 C59 H59A 109.5
C58 C59 H59B 109.5
H59A C59 H59B 108.1
C60 C59 C58 110.5(4)
C60 C59 H59A 109.5
C60 C59 H59B 109.5
C59 C60 H60A 109.3
C59 C60 H60B 109.3
H60A C60 H60B 108.0
C61 C60 C59 111.4(4)
C61 C60 H60A 109.3
C61 C60 H60B 109.3
C60 C61 H61A 109.4
C60 C61 H61B 109.4
C60 C61 C62 111.1(4)
H61A C61 H61B 108.0
C62 C61 H61A 109.4
C62 C61 H61B 109.4
C57 C62 C61 109.8(4)
C57 C62 H62A 109.7
C57 C62 H62B 109.7
C61 C62 H62A 109.7
C61 C62 H62B 109.7
H62A C62 H62B 108.2
N9 C63 H63 126.6
C64 C63 N9 106.7(5)
C64 C63 H63 126.6
N10 C64 H64 126.5
C63 C64 N10 107.1(4)
C63 C64 H64 126.5
N9 C65 H65 107.6
N9 C65 C66 112.0(4)
N9 C65 C70 111.0(4)
C66 C65 H65 107.6
C66 C65 C70 110.7(4)
C70 C65 H65 107.6
C65 C66 H66A 109.4
C65 C66 H66B 109.4
H66A C66 H66B 108.0
C67 C66 C65 111.1(5)
C67 C66 H66A 109.4
C67 C66 H66B 109.4
C66 C67 H67A 109.2
C66 C67 H67B 109.2
C66 C67 C68 112.2(6)
H67A C67 H67B 107.9
C68 C67 H67A 109.2
C68 C67 H67B 109.2
C67 C68 H68A 109.5
C67 C68 H68B 109.5
H68A C68 H68B 108.1
C69 C68 C67 110.5(5)
C69 C68 H68A 109.5
C69 C68 H68B 109.5
C68 C69 H69A 109.2
C68 C69 H69B 109.2
C68 C69 C70 111.9(5)
H69A C69 H69B 107.9
C70 C69 H69A 109.2
C70 C69 H69B 109.2
C65 C70 C69 110.0(5)
C65 C70 H70A 109.7
C65 C70 H70B 109.7
C69 C70 H70A 109.7
C69 C70 H70B 109.7
H70A C70 H70B 108.2
N10 C71 H71 107.5
N10 C71 C72 110.5(4)
N10 C71 C76 113.5(4)
C72 C71 H71 107.5
C72 C71 C76 110.2(4)
C76 C71 H71 107.5
C71 C72 H72A 109.4
C71 C72 H72B 109.4
C71 C72 C73 111.2(4)
H72A C72 H72B 108.0
C73 C72 H72A 109.4
C73 C72 H72B 109.4
C72 C73 H73A 109.5
C72 C73 H73B 109.5
H73A C73 H73B 108.1
C74 C73 C72 110.8(5)
C74 C73 H73A 109.5
C74 C73 H73B 109.5
C73 C74 H74A 109.1
C73 C74 H74B 109.1
H74A C74 H74B 107.8
C75 C74 C73 112.6(4)
C75 C74 H74A 109.1
C75 C74 H74B 109.1
C74 C75 H75A 109.4
C74 C75 H75B 109.4
H75A C75 H75B 108.0
C76 C75 C74 111.0(5)
C76 C75 H75A 109.4
C76 C75 H75B 109.4
C71 C76 H76A 109.7
C71 C76 H76B 109.7
C75 C76 C71 110.0(5)
C75 C76 H76A 109.7
C75 C76 H76B 109.7
H76A C76 H76B 108.2
N11 C77 H77 126.2
C78 C77 N11 107.5(4)
C78 C77 H77 126.2
N12 C78 H78 126.5
C77 C78 N12 106.9(4)
C77 C78 H78 126.5
N11 C79 H79 107.3
N11 C79 C80 112.7(4)
N11 C79 C84 111.3(4)
C80 C79 H79 107.3
C80 C79 C84 110.7(4)
C84 C79 H79 107.3
C79 C80 H80A 109.2
C79 C80 H80B 109.2
C79 C80 C81 112.0(5)
H80A C80 H80B 107.9
C81 C80 H80A 109.2
C81 C80 H80B 109.2
C80 C81 H81A 109.4
C80 C81 H81B 109.4
C80 C81 C82 111.2(5)
H81A C81 H81B 108.0
C82 C81 H81A 109.4
C82 C81 H81B 109.4
C81 C82 H82A 109.7
C81 C82 H82B 109.7
H82A C82 H82B 108.2
C83 C82 C81 109.8(5)
C83 C82 H82A 109.7
C83 C82 H82B 109.7
C82 C83 H83A 109.4
C82 C83 H83B 109.4
C82 C83 C84 111.1(5)
H83A C83 H83B 108.0
C84 C83 H83A 109.4
C84 C83 H83B 109.4
C79 C84 C83 109.6(4)
C79 C84 H84A 109.7
C79 C84 H84B 109.7
C83 C84 H84A 109.7
C83 C84 H84B 109.7
H84A C84 H84B 108.2
N12 C85 H85 107.6
N12 C85 C86 113.4(4)
N12 C85 C90 110.1(4)
C86 C85 H85 107.6
C90 C85 H85 107.6
C90 C85 C86 110.4(4)
C85 C86 H86A 109.9
C85 C86 H86B 109.9
C85 C86 C87 108.7(4)
H86A C86 H86B 108.3
C87 C86 H86A 109.9
C87 C86 H86B 109.9
C86 C87 H87A 109.4
C86 C87 H87B 109.4
H87A C87 H87B 108.0
C88 C87 C86 111.3(5)
C88 C87 H87A 109.4
C88 C87 H87B 109.4
C87 C88 H88A 109.4
C87 C88 H88B 109.4
C87 C88 C89 111.1(4)
H88A C88 H88B 108.0
C89 C88 H88A 109.4
C89 C88 H88B 109.4
C88 C89 H89A 109.4
C88 C89 H89B 109.4
C88 C89 C90 111.0(5)
H89A C89 H89B 108.0
C90 C89 H89A 109.4
C90 C89 H89B 109.4
C85 C90 C89 110.1(4)
C85 C90 H90A 109.6
C85 C90 H90B 109.6
C89 C90 H90A 109.6
C89 C90 H90B 109.6
H90A C90 H90B 108.1

loop_
_geom_bond_atom_site_label_1
_geom_bond_atom_site_label_2
_geom_bond_distance
Co1 Cl1 2.3890(13)
Co1 C1 2.030(5)
Co1 C2 2.003(5)
Co1 C3 2.009(5)
N1 C1 1.385(6)
N1 C7 1.378(6)
N1 C9 1.479(6)
N2 C1 1.385(6)
N2 C8 1.382(6)
N2 C15 1.478(6)
N3 C2 1.383(6)
N3 C21 1.373(6)
N3 C23 1.472(6)
N4 C2 1.380(6)
N4 C22 1.378(6)
N4 C29 1.460(6)
N5 C3 1.382(6)
N5 C35 1.371(7)
N5 C37 1.474(6)
N6 C3 1.387(6)
N6 C36 1.373(6)
N6 C43 1.468(6)
C7 H7 0.9500
C7 C8 1.343(7)
C8 H8 0.9500
C9 H9 1.0000
C9 C10 1.526(6)
C9 C14 1.520(7)
C10 H10A 0.9900
C10 H10B 0.9900
C10 C11 1.528(7)
C11 H11A 0.9900
C11 H11B 0.9900
C11 C12 1.516(8)
C12 H12A 0.9900
C12 H12B 0.9900
C12 C13 1.534(7)
C13 H13A 0.9900
C13 H13B 0.9900
C13 C14 1.534(7)
C14 H14A 0.9900
C14 H14B 0.9900
C15 H15 1.0000
C15 C16 1.527(6)
C15 C20 1.524(7)
C16 H16A 0.9900
C16 H16B 0.9900
C16 C17 1.519(7)
C17 H17A 0.9900
C17 H17B 0.9900
C17 C18 1.522(7)
C18 H18A 0.9900
C18 H18B 0.9900
C18 C19 1.529(7)
C19 H19A 0.9900
C19 H19B 0.9900
C19 C20 1.531(7)
C20 H20A 0.9900
C20 H20B 0.9900
C21 H21 0.9500
C21 C22 1.345(7)
C22 H22 0.9500
C23 H23 1.0000
C23 C24 1.543(6)
C23 C28 1.515(7)
C24 H24A 0.9900
C24 H24B 0.9900
C24 C25 1.524(7)
C25 H25A 0.9900
C25 H25B 0.9900
C25 C26 1.515(7)
C26 H26A 0.9900
C26 H26B 0.9900
C26 C27 1.509(7)
C27 H27A 0.9900
C27 H27B 0.9900
C27 C28 1.543(7)
C28 H28A 0.9900
C28 H28B 0.9900
C29 H29 1.0000
C29 C30 1.510(7)
C29 C34 1.524(7)
C30 H30A 0.9900
C30 H30B 0.9900
C30 C31 1.528(7)
C31 H31A 0.9900
C31 H31B 0.9900
C31 C32 1.505(8)
C32 H32A 0.9900
C32 H32B 0.9900
C32 C33 1.497(8)
C33 H33A 0.9900
C33 H33B 0.9900
C33 C34 1.536(7)
C34 H34A 0.9900
C34 H34B 0.9900
C35 H35 0.9500
C35 C36 1.352(8)
C36 H36 0.9500
C37 H37 1.0000
C37 C38 1.532(7)
C37 C42 1.523(7)
C38 H38A 0.9900
C38 H38B 0.9900
C38 C39 1.526(8)
C39 H39A 0.9900
C39 H39B 0.9900
C39 C40 1.517(9)
C40 H40A 0.9900
C40 H40B 0.9900
C40 C41 1.524(9)
C41 H41A 0.9900
C41 H41B 0.9900
C41 C42 1.528(7)
C42 H42A 0.9900
C42 H42B 0.9900
C43 H43 1.0000
C43 C44 1.511(7)
C43 C48 1.530(6)
C44 H44A 0.9900
C44 H44B 0.9900
C44 C45 1.538(7)
C45 H45A 0.9900
C45 H45B 0.9900
C45 C46 1.525(8)
C46 H46A 0.9900
C46 H46B 0.9900
C46 C47 1.521(8)
C47 H47A 0.9900
C47 H47B 0.9900
C47 C48 1.506(7)
C48 H48A 0.9900
C48 H48B 0.9900
Co2 Cl2 2.3815(14)
Co2 C4 2.023(5)
Co2 C5 2.009(5)
Co2 C6 2.002(4)
N7 C4 1.375(6)
N7 C49 1.378(6)
N7 C51 1.475(6)
N8 C4 1.370(6)
N8 C50 1.374(6)
N8 C57 1.476(6)
N9 C5 1.396(6)
N9 C63 1.383(6)
N9 C65 1.447(6)
N10 C5 1.382(6)
N10 C64 1.375(6)
N10 C71 1.461(6)
N11 C6 1.391(6)
N11 C77 1.389(6)
N11 C79 1.465(6)
N12 C6 1.384(6)
N12 C78 1.386(6)
N12 C85 1.466(6)
C49 H49 0.9500
C49 C50 1.347(7)
C50 H50 0.9500
C51 H51 1.0000
C51 C52 1.508(7)
C51 C56 1.515(7)
C52 H52A 0.9900
C52 H52B 0.9900
C52 C53 1.547(8)
C53 H53A 0.9900
C53 H53B 0.9900
C53 C54 1.512(8)
C54 H54A 0.9900
C54 H54B 0.9900
C54 C55 1.496(9)
C55 H55A 0.9900
C55 H55B 0.9900
C55 C56 1.530(8)
C56 H56A 0.9900
C56 H56B 0.9900
C57 H57 1.0000
C57 C58 1.530(6)
C57 C62 1.530(6)
C58 H58A 0.9900
C58 H58B 0.9900
C58 C59 1.532(7)
C59 H59A 0.9900
C59 H59B 0.9900
C59 C60 1.525(7)
C60 H60A 0.9900
C60 H60B 0.9900
C60 C61 1.521(7)
C61 H61A 0.9900
C61 H61B 0.9900
C61 C62 1.542(7)
C62 H62A 0.9900
C62 H62B 0.9900
C63 H63 0.9500
C63 C64 1.347(7)
C64 H64 0.9500
C65 H65 1.0000
C65 C66 1.508(7)
C65 C70 1.511(7)
C66 H66A 0.9900
C66 H66B 0.9900
C66 C67 1.499(9)
C67 H67A 0.9900
C67 H67B 0.9900
C67 C68 1.519(11)
C68 H68A 0.9900
C68 H68B 0.9900
C68 C69 1.506(11)
C69 H69A 0.9900
C69 H69B 0.9900
C69 C70 1.524(8)
C70 H70A 0.9900
C70 H70B 0.9900
C71 H71 1.0000
C71 C72 1.517(7)
C71 C76 1.528(7)
C72 H72A 0.9900
C72 H72B 0.9900
C72 C73 1.522(7)
C73 H73A 0.9900
C73 H73B 0.9900
C73 C74 1.520(8)
C74 H74A 0.9900
C74 H74B 0.9900
C74 C75 1.518(8)
C75 H75A 0.9900
C75 H75B 0.9900
C75 C76 1.516(8)
C76 H76A 0.9900
C76 H76B 0.9900
C77 H77 0.9500
C77 C78 1.335(7)
C78 H78 0.9500
C79 H79 1.0000
C79 C80 1.504(7)
C79 C84 1.532(7)
C80 H80A 0.9900
C80 H80B 0.9900
C80 C81 1.523(8)
C81 H81A 0.9900
C81 H81B 0.9900
C81 C82 1.524(8)
C82 H82A 0.9900
C82 H82B 0.9900
C82 C83 1.508(8)
C83 H83A 0.9900
C83 H83B 0.9900
C83 C84 1.533(8)
C84 H84A 0.9900
C84 H84B 0.9900
C85 H85 1.0000
C85 C86 1.521(7)
C85 C90 1.515(7)
C86 H86A 0.9900
C86 H86B 0.9900
C86 C87 1.541(7)
C87 H87A 0.9900
C87 H87B 0.9900
C87 C88 1.497(7)
C88 H88A 0.9900
C88 H88B 0.9900
C88 C89 1.528(8)
C89 H89A 0.9900
C89 H89B 0.9900
C89 C90 1.540(7)
C90 H90A 0.9900
C90 H90B 0.9900

loop_
_geom_torsion_atom_site_label_1
_geom_torsion_atom_site_label_2
_geom_torsion_atom_site_label_3
_geom_torsion_atom_site_label_4
_geom_torsion
N1 C7 C8 N2 -1.4(6)
N1 C9 C10 C11 176.5(4)
N1 C9 C14 C13 -178.1(4)
N2 C15 C16 C17 -176.1(4)
N2 C15 C20 C19 174.8(4)
N3 C21 C22 N4 0.3(5)
N3 C23 C24 C25 179.1(4)
N3 C23 C28 C27 -176.5(4)
N4 C29 C30 C31 178.7(4)
N4 C29 C34 C33 -178.5(4)
N5 C35 C36 N6 1.2(7)
N5 C37 C38 C39 178.7(5)
N5 C37 C42 C41 -177.0(5)
N6 C43 C44 C45 177.8(4)
N6 C43 C48 C47 179.9(4)
C1 N1 C7 C8 1.8(6)
C1 N1 C9 C10 119.7(5)
C1 N1 C9 C14 -117.3(5)
C1 N2 C8 C7 0.6(6)
C1 N2 C15 C16 104.2(5)
C1 N2 C15 C20 -132.1(5)
C2 N3 C21 C22 -1.7(5)
C2 N3 C23 C24 89.7(5)
C2 N3 C23 C28 -147.6(4)
C2 N4 C22 C21 1.1(5)
C2 N4 C29 C30 108.1(5)
C2 N4 C29 C34 -127.4(5)
C3 N5 C35 C36 0.4(7)
C3 N5 C37 C38 -128.9(5)
C3 N5 C37 C42 107.4(5)
C3 N6 C36 C35 -2.5(7)
C3 N6 C43 C44 -90.2(5)
C3 N6 C43 C48 145.9(5)
C7 N1 C1 Co1 -171.9(4)
C7 N1 C1 N2 -1.4(5)
C7 N1 C9 C10 -56.7(6)
C7 N1 C9 C14 66.3(6)
C8 N2 C1 Co1 172.1(3)
C8 N2 C1 N1 0.5(5)
C8 N2 C15 C16 -74.1(6)
C8 N2 C15 C20 49.6(6)
C9 N1 C1 Co1 11.4(7)
C9 N1 C1 N2 -178.1(4)
C9 N1 C7 C8 178.6(4)
C9 C10 C11 C12 -54.7(6)
C10 C9 C14 C13 -55.6(6)
C10 C11 C12 C13 56.3(6)
C11 C12 C13 C14 -58.8(6)
C12 C13 C14 C9 59.1(6)
C14 C9 C10 C11 53.7(6)
C15 N2 C1 Co1 -6.4(6)
C15 N2 C1 N1 -178.0(4)
C15 N2 C8 C7 179.1(4)
C15 C16 C17 C18 -55.5(6)
C16 C15 C20 C19 -61.0(5)
C16 C17 C18 C19 53.2(6)
C17 C18 C19 C20 -54.2(6)
C18 C19 C20 C15 58.2(6)
C20 C15 C16 C17 59.4(5)
C21 N3 C2 Co1 -171.1(3)
C21 N3 C2 N4 2.3(5)
C21 N3 C23 C24 -82.1(5)
C21 N3 C23 C28 40.6(6)
C22 N4 C2 Co1 170.8(4)
C22 N4 C2 N3 -2.1(5)
C22 N4 C29 C30 -74.1(6)
C22 N4 C29 C34 50.4(6)
C23 N3 C2 Co1 16.2(6)
C23 N3 C2 N4 -170.4(4)
C23 N3 C21 C22 171.0(4)
C23 C24 C25 C26 -57.4(6)
C24 C23 C28 C27 -54.1(6)
C24 C25 C26 C27 57.9(6)
C25 C26 C27 C28 -56.8(6)
C26 C27 C28 C23 56.1(6)
C28 C23 C24 C25 55.1(6)
C29 N4 C2 Co1 -11.2(7)
C29 N4 C2 N3 176.0(4)
C29 N4 C22 C21 -176.9(4)
C29 C30 C31 C32 -56.1(7)
C30 C29 C34 C33 -53.4(6)
C30 C31 C32 C33 56.8(7)
C31 C32 C33 C34 -56.1(7)
C32 C33 C34 C29 54.8(7)
C34 C29 C30 C31 54.1(6)
C35 N5 C3 Co1 172.7(4)
C35 N5 C3 N6 -1.7(6)
C35 N5 C37 C38 54.8(7)
C35 N5 C37 C42 -68.9(7)
C36 N6 C3 Co1 -171.3(4)
C36 N6 C3 N5 2.5(6)
C36 N6 C43 C44 83.0(6)
C36 N6 C43 C48 -40.9(7)
C37 N5 C3 Co1 -3.9(7)
C37 N5 C3 N6 -178.4(4)
C37 N5 C35 C36 177.1(5)
C37 C38 C39 C40 56.0(7)
C38 C37 C42 C41 59.0(7)
C38 C39 C40 C41 -56.0(8)
C39 C40 C41 C42 56.3(8)
C40 C41 C42 C37 -57.5(7)
C42 C37 C38 C39 -57.9(6)
C43 N6 C3 Co1 2.6(7)
C43 N6 C3 N5 176.4(4)
C43 N6 C36 C35 -176.4(5)
C43 C44 C45 C46 58.1(6)
C44 C43 C48 C47 56.1(6)
C44 C45 C46 C47 -57.3(6)
C45 C46 C47 C48 57.0(6)
C46 C47 C48 C43 -55.7(6)
C48 C43 C44 C45 -57.5(6)
N7 C49 C50 N8 0.5(5)
N7 C51 C52 C53 177.3(4)
N7 C51 C56 C55 178.1(5)
N8 C57 C58 C59 176.5(4)
N8 C57 C62 C61 -177.0(4)
N9 C63 C64 N10 -0.1(6)
N9 C65 C66 C67 -178.3(5)
N9 C65 C70 C69 177.6(5)
N10 C71 C72 C73 -175.5(4)
N10 C71 C76 C75 176.6(4)
N11 C77 C78 N12 -0.8(6)
N11 C79 C80 C81 -179.2(4)
N11 C79 C84 C83 177.4(4)
N12 C85 C86 C87 175.9(4)
N12 C85 C90 C89 -175.0(4)
C4 N7 C49 C50 -1.1(5)
C4 N7 C51 C52 142.0(5)
C4 N7 C51 C56 -94.7(5)
C4 N8 C50 C49 0.3(5)
C4 N8 C57 C58 -135.4(4)
C4 N8 C57 C62 99.7(5)
C5 N9 C63 C64 -0.5(6)
C5 N9 C65 C66 131.5(5)
C5 N9 C65 C70 -104.2(5)
C5 N10 C64 C63 0.6(6)
C5 N10 C71 C72 101.9(5)
C5 N10 C71 C76 -133.8(5)
C6 N11 C77 C78 1.2(6)
C6 N11 C79 C80 104.4(5)
C6 N11 C79 C84 -130.6(5)
C6 N12 C78 C77 0.2(6)
C6 N12 C85 C86 -137.0(5)
C6 N12 C85 C90 98.8(5)
C49 N7 C4 Co2 -177.0(4)
C49 N7 C4 N8 1.3(5)
C49 N7 C51 C52 -46.1(6)
C49 N7 C51 C56 77.2(6)
C50 N8 C4 Co2 177.5(3)
C50 N8 C4 N7 -1.0(5)
C50 N8 C57 C58 49.0(6)
C50 N8 C57 C62 -75.9(6)
C51 N7 C4 Co2 -4.2(7)
C51 N7 C4 N8 174.0(4)
C51 N7 C49 C50 -173.9(4)
C51 C52 C53 C54 -53.6(7)
C52 C51 C56 C55 -57.5(7)
C52 C53 C54 C55 54.5(7)
C53 C54 C55 C56 -57.7(8)
C54 C55 C56 C51 59.4(7)
C56 C51 C52 C53 54.8(6)
C57 N8 C4 Co2 1.4(6)
C57 N8 C4 N7 -177.0(4)
C57 N8 C50 C49 176.3(4)
C57 C58 C59 C60 58.1(6)
C58 C57 C62 C61 57.5(5)
C58 C59 C60 C61 -57.2(6)
C59 C60 C61 C62 55.8(6)
C60 C61 C62 C57 -55.3(6)
C62 C57 C58 C59 -59.0(5)
C63 N9 C5 Co2 -174.3(4)
C63 N9 C5 N10 0.8(5)
C63 N9 C65 C66 -50.3(7)
C63 N9 C65 C70 74.0(6)
C64 N10 C5 Co2 174.7(4)
C64 N10 C5 N9 -0.9(5)
C64 N10 C71 C72 -71.9(6)
C64 N10 C71 C76 52.4(6)
C65 N9 C5 Co2 4.1(7)
C65 N9 C5 N10 179.2(4)
C65 N9 C63 C64 -178.9(5)
C65 C66 C67 C68 -55.5(8)
C66 C65 C70 C69 -57.3(6)
C66 C67 C68 C69 53.8(8)
C67 C68 C69 C70 -54.4(8)
C68 C69 C70 C65 56.7(7)
C70 C65 C66 C67 57.3(7)
C71 N10 C5 Co2 0.3(7)
C71 N10 C5 N9 -175.2(4)
C71 N10 C64 C63 175.0(5)
C71 C72 C73 C74 -54.9(6)
C72 C71 C76 C75 -58.9(6)
C72 C73 C74 C75 53.0(7)
C73 C74 C75 C76 -54.5(7)
C74 C75 C76 C71 56.8(6)
C76 C71 C72 C73 58.3(6)
C77 N11 C6 Co2 179.3(4)
C77 N11 C6 N12 -1.0(5)
C77 N11 C79 C80 -81.0(6)
C77 N11 C79 C84 44.0(6)
C78 N12 C6 Co2 -179.8(4)
C78 N12 C6 N11 0.5(5)
C78 N12 C85 C86 53.0(6)
C78 N12 C85 C90 -71.2(6)
C79 N11 C6 Co2 -5.5(7)
C79 N11 C6 N12 174.2(4)
C79 N11 C77 C78 -174.1(5)
C79 C80 C81 C82 -55.4(7)
C80 C79 C84 C83 -56.5(6)
C80 C81 C82 C83 56.1(7)
C81 C82 C83 C84 -58.5(6)
C82 C83 C84 C79 58.7(6)
C84 C79 C80 C81 55.4(6)
C85 N12 C6 Co2 9.2(6)
C85 N12 C6 N11 -170.5(4)
C85 N12 C78 C77 171.1(4)
C85 C86 C87 C88 59.0(6)
C86 C85 C90 C89 59.0(6)
C86 C87 C88 C89 -56.6(6)
C87 C88 C89 C90 54.6(6)
C88 C89 C90 C85 -55.6(6)
C90 C85 C86 C87 -60.0(6)
